data_7704096
loop_
_publ_author_name
'Peng, Guo'
'Chen, Yue'
'Li, Bo'
'Zhang, Yi-Quan'
'Ren, Xiao-Ming'

_publ_section_title
;
 Bulky Schiff-base ligand supported Co(ii) single-ion magnets with
 zero-field slow magnetic relaxation.
;
_journal_issue 18
_journal_name_full 'Dalton transactions (Cambridge, England : 2003)'
_journal_page_first 5798
_journal_page_last 5802
_journal_paper_doi 10.1039/d0dt00790k
_journal_volume 49
_journal_year 2020
_chemical_formula_moiety 'C34 H38 Br2 Co N2 O2, C2 H6 O'
_chemical_formula_sum 'C36 H44 Br2 Co N2 O3'
_chemical_formula_weight 771.48
_space_group_crystal_system monoclinic
_space_group_IT_number 14
_space_group_name_Hall '-P 2ybc'
_space_group_name_H-M_alt 'P 1 21/c 1'
_atom_sites_solution_hydrogens geom
_audit_creation_method SHELXL-2014/7
_audit_update_record
;
2020-02-04 deposited with the CCDC.	2020-04-15 downloaded from the CCDC.
;
_cell_angle_alpha 90
_cell_angle_beta 107.112(2)
_cell_angle_gamma 90
_cell_formula_units_Z 4
_cell_length_a 9.9489(7)
_cell_length_b 25.4584(17)
_cell_length_c 13.7446(10)
_cell_measurement_reflns_used 4208
_cell_measurement_temperature 173(2)
_cell_measurement_theta_max 25.30
_cell_measurement_theta_min 3.10
_cell_volume 3327.2(4)
_computing_cell_refinement APEX3
_computing_data_collection 'APEX3 (Bruker, 2016)'
_computing_data_reduction APEX3
_computing_molecular_graphics 'Bruker SHELXTL'
_computing_publication_material 'Bruker SHELXTL'
_computing_structure_refinement 'SHELXL-2014/7 (Sheldrick, 2014)'
_computing_structure_solution 'SHELXS-2013/1 (Bruker, 2013)'
_diffrn_ambient_temperature 173(2)
_diffrn_measured_fraction_theta_full 0.997
_diffrn_measured_fraction_theta_max 0.994
_diffrn_measurement_device_type 'PHOTON 100 CMOS detector'
_diffrn_measurement_method 'omega scan'
_diffrn_radiation_type MoK\a
_diffrn_radiation_wavelength 0.71073
_diffrn_reflns_av_R_equivalents 0.0741
_diffrn_reflns_av_unetI/netI 0.0712
_diffrn_reflns_Laue_measured_fraction_full 0.997
_diffrn_reflns_Laue_measured_fraction_max 0.994
_diffrn_reflns_limit_h_max 11
_diffrn_reflns_limit_h_min -11
_diffrn_reflns_limit_k_max 30
_diffrn_reflns_limit_k_min -29
_diffrn_reflns_limit_l_max 15
_diffrn_reflns_limit_l_min -16
_diffrn_reflns_number 19635
_diffrn_reflns_point_group_measured_fraction_full 0.997
_diffrn_reflns_point_group_measured_fraction_max 0.994
_diffrn_reflns_theta_full 25.242
_diffrn_reflns_theta_max 25.360
_diffrn_reflns_theta_min 3.097
_diffrn_source 'fine-focus sealed tube'
_exptl_absorpt_coefficient_mu 2.956
_exptl_absorpt_correction_T_max 0.7452
_exptl_absorpt_correction_T_min 0.6570
_exptl_absorpt_correction_type multi-scan
_exptl_absorpt_process_details 'SADABS (Bruker, 2014)'
_exptl_crystal_colour red
_exptl_crystal_density_diffrn 1.540
_exptl_crystal_description block
_exptl_crystal_F_000 1580
_exptl_crystal_size_max 0.180
_exptl_crystal_size_mid 0.170
_exptl_crystal_size_min 0.130
_refine_diff_density_max 0.692
_refine_diff_density_min -0.583
_refine_diff_density_rms 0.097
_refine_ls_extinction_method none
_refine_ls_goodness_of_fit_ref 1.036
_refine_ls_hydrogen_treatment constr
_refine_ls_matrix_type full
_refine_ls_number_parameters 399
_refine_ls_number_reflns 6063
_refine_ls_number_restraints 12
_refine_ls_restrained_S_all 1.036
_refine_ls_R_factor_all 0.0906
_refine_ls_R_factor_gt 0.0489
_refine_ls_shift/su_max 0.001
_refine_ls_shift/su_mean 0.000
_refine_ls_structure_factor_coef Fsqd
_refine_ls_weighting_details 'w=1/[\s^2^(Fo^2^)+(0.0402P)^2^+3.5048P] where P=(Fo^2^+2Fc^2^)/3'
_refine_ls_weighting_scheme calc
_refine_ls_wR_factor_gt 0.0925
_refine_ls_wR_factor_ref 0.1056
_reflns_Friedel_coverage 0.000
_reflns_number_gt 4161
_reflns_number_total 6063
_reflns_threshold_expression 'I > 2\s(I)'
_cod_data_source_file d0dt00790k2.cif
_cod_data_source_block 2
_cod_depositor_comments 'Adding full bibliography for 7704095--7704096.cif.'
_cod_original_sg_symbol_H-M 'P 21/c'
_cod_database_code 7704096
_shelx_shelxl_version_number 2014/7
_shelx_space_group_comment
;
The symmetry employed for this shelxl refinement is uniquely defined
by the following loop, which should always be used as a source of
symmetry information in preference to the above space-group names.
They are only intended as comments.
;
_shelx_estimated_absorpt_t_min 0.618
_shelx_estimated_absorpt_t_max 0.700

loop_
_space_group_symop_operation_xyz
'x, y, z'
'-x, y+1/2, -z+1/2'
'-x, -y, -z'
'x, -y-1/2, z-1/2'

loop_
_atom_site_label
_atom_site_type_symbol
_atom_site_fract_x
_atom_site_fract_y
_atom_site_fract_z
_atom_site_U_iso_or_equiv
_atom_site_adp_type
_atom_site_occupancy
_atom_site_site_symmetry_order
_atom_site_calc_flag
_atom_site_refinement_flags_posn
_atom_site_refinement_flags_adp
_atom_site_refinement_flags_occupancy
_atom_site_disorder_assembly
_atom_site_disorder_group
Br1 Br 0.63700(6) 0.47485(2) -0.38056(4) 0.03880(16) Uani 1 1 d . . . . .
Br2 Br 0.27750(6) 0.26918(2) 0.50029(4) 0.03524(15) Uani 1 1 d . . . . .
C1 C 0.5226(5) 0.37588(17) -0.1271(3) 0.0205(10) Uani 1 1 d . . . . .
C2 C 0.4590(5) 0.36660(18) -0.2314(3) 0.0232(11) Uani 1 1 d . . . . .
H2 H 0.3909 0.3394 -0.2514 0.028 Uiso 1 1 calc R U . . .
C3 C 0.4921(5) 0.39548(18) -0.3050(3) 0.0254(11) Uani 1 1 d . . . . .
H3 H 0.4471 0.3885 -0.3750 0.030 Uiso 1 1 calc R U . . .
C4 C 0.5925(5) 0.43517(19) -0.2767(4) 0.0256(11) Uani 1 1 d . . . . .
C5 C 0.6560(5) 0.44615(18) -0.1767(3) 0.0240(11) Uani 1 1 d . . . . .
H5 H 0.7235 0.4736 -0.1590 0.029 Uiso 1 1 calc R U . . .
C6 C 0.6233(5) 0.41749(17) -0.0993(3) 0.0198(10) Uani 1 1 d . . . . .
C7 C 0.6897(5) 0.43506(18) 0.0031(3) 0.0220(10) Uani 1 1 d . . . . .
H7 H 0.7508 0.4644 0.0101 0.026 Uiso 1 1 calc R U . . .
C8 C 0.3803(5) 0.34672(17) 0.2197(3) 0.0201(10) Uani 1 1 d . . . . .
C9 C 0.2861(5) 0.36940(19) 0.2659(4) 0.0274(11) Uani 1 1 d . . . . .
H9 H 0.2408 0.4014 0.2394 0.033 Uiso 1 1 calc R U . . .
C10 C 0.2571(5) 0.34699(19) 0.3480(4) 0.0269(11) Uani 1 1 d . . . . .
H10 H 0.1932 0.3634 0.3779 0.032 Uiso 1 1 calc R U . . .
C11 C 0.3218(5) 0.30012(18) 0.3872(4) 0.0236(11) Uani 1 1 d . . . . .
C12 C 0.4174(4) 0.27671(17) 0.3467(3) 0.0179(10) Uani 1 1 d . . . . .
H12 H 0.4613 0.2448 0.3748 0.022 Uiso 1 1 calc R U . . .
C13 C 0.4508(5) 0.30000(17) 0.2634(3) 0.0181(10) Uani 1 1 d . . . . .
C14 C 0.5601(4) 0.27386(17) 0.2324(3) 0.0197(10) Uani 1 1 d . . . . .
H14 H 0.5912 0.2412 0.2648 0.024 Uiso 1 1 calc R U . . .
C15 C 0.7557(5) 0.44154(17) 0.1861(3) 0.0209(10) Uani 1 1 d . . . . .
C16 C 0.9134(5) 0.43385(19) 0.2054(3) 0.0258(11) Uani 1 1 d . . . . .
H16A H 0.9433 0.4510 0.1505 0.031 Uiso 1 1 calc R U . . .
H16B H 0.9347 0.3959 0.2047 0.031 Uiso 1 1 calc R U . . .
C17 C 0.9954(5) 0.45775(18) 0.3097(4) 0.0271(11) Uani 1 1 d . . . . .
H17 H 1.0988 0.4526 0.3222 0.032 Uiso 1 1 calc R U . . .
C18 C 0.9613(5) 0.51566(19) 0.3064(4) 0.0310(12) Uani 1 1 d . . . . .
H18A H 0.9887 0.5324 0.2500 0.037 Uiso 1 1 calc R U . . .
H18B H 1.0162 0.5324 0.3709 0.037 Uiso 1 1 calc R U . . .
C19 C 0.8045(5) 0.5246(2) 0.2909(4) 0.0320(12) Uani 1 1 d . . . . .
H19 H 0.7842 0.5630 0.2912 0.038 Uiso 1 1 calc R U . . .
C20 C 0.7581(5) 0.4969(2) 0.3736(4) 0.0359(13) Uani 1 1 d . . . . .
H20A H 0.8068 0.5126 0.4406 0.043 Uiso 1 1 calc R U . . .
H20B H 0.6556 0.5017 0.3610 0.043 Uiso 1 1 calc R U . . .
C21 C 0.7915(5) 0.4393(2) 0.3754(4) 0.0310(12) Uani 1 1 d . . . . .
H21 H 0.7624 0.4218 0.4313 0.037 Uiso 1 1 calc R U . . .
C22 C 0.7100(5) 0.4149(2) 0.2724(4) 0.0303(12) Uani 1 1 d . . . . .
H22A H 0.6077 0.4198 0.2605 0.036 Uiso 1 1 calc R U . . .
H22B H 0.7293 0.3767 0.2731 0.036 Uiso 1 1 calc R U . . .
C23 C 0.7212(6) 0.50003(19) 0.1873(4) 0.0323(12) Uani 1 1 d . . . . .
H23A H 0.6190 0.5046 0.1766 0.039 Uiso 1 1 calc R U . . .
H23B H 0.7462 0.5182 0.1313 0.039 Uiso 1 1 calc R U . . .
C24 C 0.9474(5) 0.4296(2) 0.3908(4) 0.0317(12) Uani 1 1 d . . . . .
H24A H 1.0024 0.4423 0.4590 0.038 Uiso 1 1 calc R U . . .
H24B H 0.9644 0.3914 0.3874 0.038 Uiso 1 1 calc R U . . .
C25 C 0.7397(5) 0.25591(17) 0.1534(3) 0.0190(10) Uani 1 1 d . . . . .
C26 C 0.7979(5) 0.28152(18) 0.0730(4) 0.0262(11) Uani 1 1 d . . . . .
H26A H 0.7222 0.2843 0.0077 0.031 Uiso 1 1 calc R U . . .
H26B H 0.8316 0.3174 0.0952 0.031 Uiso 1 1 calc R U . . .
C27 C 0.9191(5) 0.2487(2) 0.0581(4) 0.0298(12) Uani 1 1 d . . . . .
H27 H 0.9557 0.2657 0.0054 0.036 Uiso 1 1 calc R U . . .
C28 C 0.8652(6) 0.1941(2) 0.0221(4) 0.0349(13) Uani 1 1 d . . . . .
H28A H 0.7885 0.1966 -0.0427 0.042 Uiso 1 1 calc R U . . .
H28B H 0.9420 0.1728 0.0102 0.042 Uiso 1 1 calc R U . . .
C29 C 0.8110(6) 0.1681(2) 0.1025(4) 0.0391(14) Uani 1 1 d . . . . .
H29 H 0.7767 0.1320 0.0793 0.047 Uiso 1 1 calc R U . . .
C30 C 0.9268(6) 0.1644(2) 0.2038(4) 0.0410(15) Uani 1 1 d . . . . .
H30A H 0.8894 0.1477 0.2555 0.049 Uiso 1 1 calc R U . . .
H30B H 1.0050 0.1426 0.1956 0.049 Uiso 1 1 calc R U . . .
C31 C 0.9804(6) 0.2194(2) 0.2391(4) 0.0388(14) Uani 1 1 d . . . . .
H31 H 1.0574 0.2172 0.3049 0.047 Uiso 1 1 calc R U . . .
C32 C 0.8574(5) 0.2524(2) 0.2533(4) 0.0281(11) Uani 1 1 d . . . . .
H32A H 0.8213 0.2360 0.3060 0.034 Uiso 1 1 calc R U . . .
H32B H 0.8912 0.2881 0.2767 0.034 Uiso 1 1 calc R U . . .
C33 C 1.0354(6) 0.2461(2) 0.1576(4) 0.0386(14) Uani 1 1 d . . . . .
H33A H 1.0685 0.2820 0.1800 0.046 Uiso 1 1 calc R U . . .
H33B H 1.1157 0.2259 0.1482 0.046 Uiso 1 1 calc R U . . .
C34 C 0.6881(5) 0.20089(18) 0.1165(4) 0.0305(12) Uani 1 1 d . . . . .
H34A H 0.6126 0.2032 0.0510 0.037 Uiso 1 1 calc R U . . .
H34B H 0.6490 0.1837 0.1668 0.037 Uiso 1 1 calc R U . . .
C35 C 0.0944(9) 0.4130(4) 0.9687(7) 0.091(3) Uani 1 1 d . U . . .
H35A H 0.0141 0.4368 0.9388 0.110 Uiso 1 1 calc R U . . .
H35B H 0.1353 0.4039 0.9134 0.110 Uiso 1 1 calc R U . . .
C36 C 0.0437(12) 0.3709(4) 0.9931(9) 0.140(4) Uani 1 1 d . U . . .
H36A H 0.1031 0.3411 0.9869 0.209 Uiso 1 1 calc R U . . .
H36B H -0.0517 0.3656 0.9475 0.209 Uiso 1 1 calc R U . . .
H36C H 0.0405 0.3735 1.0635 0.209 Uiso 1 1 calc R U . . .
Co1 Co 0.55159(7) 0.35381(2) 0.08371(5) 0.02042(16) Uani 1 1 d . . . . .
N1 N 0.6761(4) 0.41558(14) 0.0872(3) 0.0200(8) Uani 1 1 d . . . . .
N2 N 0.6212(4) 0.28900(14) 0.1663(3) 0.0183(8) Uani 1 1 d . . . . .
O1 O 0.4862(3) 0.34617(12) -0.0608(2) 0.0259(8) Uani 1 1 d . . . . .
O2 O 0.4008(3) 0.36997(12) 0.1400(2) 0.0259(8) Uani 1 1 d . . . . .
O3 O 0.1955(4) 0.44238(14) 1.0399(3) 0.0476(10) Uani 1 1 d . . . . .
H3A H 0.2631 0.4229 1.0698 0.071 Uiso 1 1 calc R U . . .

loop_
_atom_site_aniso_label
_atom_site_aniso_U_11
_atom_site_aniso_U_22
_atom_site_aniso_U_33
_atom_site_aniso_U_23
_atom_site_aniso_U_13
_atom_site_aniso_U_12
Br1 0.0401(3) 0.0524(4) 0.0275(3) 0.0172(3) 0.0155(2) 0.0050(3)
Br2 0.0325(3) 0.0510(4) 0.0297(3) 0.0097(2) 0.0207(2) 0.0040(3)
C1 0.025(3) 0.016(2) 0.024(3) 0.0024(19) 0.012(2) 0.006(2)
C2 0.025(3) 0.024(3) 0.019(3) -0.003(2) 0.003(2) 0.003(2)
C3 0.025(3) 0.033(3) 0.016(2) 0.001(2) 0.003(2) 0.014(2)
C4 0.026(3) 0.029(3) 0.025(3) 0.009(2) 0.013(2) 0.007(2)
C5 0.020(3) 0.026(3) 0.025(3) 0.004(2) 0.005(2) 0.002(2)
C6 0.021(2) 0.022(2) 0.016(2) 0.0023(19) 0.005(2) 0.001(2)
C7 0.023(3) 0.021(2) 0.021(2) 0.002(2) 0.006(2) 0.001(2)
C8 0.020(2) 0.021(2) 0.021(2) 0.000(2) 0.008(2) 0.000(2)
C9 0.030(3) 0.023(3) 0.034(3) 0.005(2) 0.016(2) 0.008(2)
C10 0.026(3) 0.033(3) 0.029(3) -0.002(2) 0.019(2) 0.006(2)
C11 0.026(3) 0.026(3) 0.024(3) 0.003(2) 0.015(2) -0.001(2)
C12 0.015(2) 0.019(2) 0.020(2) -0.0016(19) 0.0049(19) 0.0013(19)
C13 0.019(2) 0.017(2) 0.019(2) -0.0007(19) 0.008(2) -0.0019(19)
C14 0.020(2) 0.016(2) 0.024(3) 0.001(2) 0.009(2) 0.0024(19)
C15 0.022(3) 0.021(2) 0.016(2) -0.0043(19) 0.000(2) 0.002(2)
C16 0.028(3) 0.026(3) 0.023(3) -0.002(2) 0.008(2) 0.001(2)
C17 0.024(3) 0.024(3) 0.032(3) -0.002(2) 0.007(2) 0.003(2)
C18 0.025(3) 0.029(3) 0.036(3) -0.005(2) 0.005(2) -0.005(2)
C19 0.033(3) 0.028(3) 0.036(3) -0.004(2) 0.012(2) 0.009(2)
C20 0.028(3) 0.042(3) 0.041(3) -0.012(3) 0.013(3) 0.003(2)
C21 0.032(3) 0.038(3) 0.025(3) 0.003(2) 0.011(2) -0.002(2)
C22 0.034(3) 0.033(3) 0.025(3) -0.002(2) 0.010(2) -0.002(2)
C23 0.037(3) 0.029(3) 0.032(3) 0.000(2) 0.012(3) 0.003(2)
C24 0.034(3) 0.028(3) 0.030(3) -0.001(2) 0.005(2) 0.001(2)
C25 0.019(2) 0.022(2) 0.019(2) -0.0017(19) 0.011(2) 0.0018(19)
C26 0.029(3) 0.026(3) 0.028(3) 0.001(2) 0.016(2) 0.000(2)
C27 0.033(3) 0.036(3) 0.028(3) -0.006(2) 0.021(2) -0.004(2)
C28 0.042(3) 0.036(3) 0.035(3) -0.010(2) 0.024(3) 0.005(2)
C29 0.051(4) 0.025(3) 0.048(4) -0.012(3) 0.025(3) -0.001(3)
C30 0.048(4) 0.039(3) 0.046(4) 0.007(3) 0.029(3) 0.020(3)
C31 0.030(3) 0.060(4) 0.027(3) 0.002(3) 0.010(2) 0.014(3)
C32 0.024(3) 0.038(3) 0.024(3) -0.001(2) 0.010(2) 0.002(2)
C33 0.034(3) 0.049(4) 0.039(3) -0.011(3) 0.019(3) 0.000(3)
C34 0.035(3) 0.023(3) 0.039(3) -0.007(2) 0.018(3) -0.004(2)
C35 0.091(3) 0.091(3) 0.092(3) 0.0013(10) 0.0260(12) -0.0020(10)
C36 0.140(4) 0.139(4) 0.139(4) 0.000(2) 0.040(2) 0.001(2)
Co1 0.0255(3) 0.0189(3) 0.0187(3) 0.0016(3) 0.0094(3) -0.0010(3)
N1 0.022(2) 0.020(2) 0.017(2) 0.0004(16) 0.0030(17) 0.0018(16)
N2 0.016(2) 0.019(2) 0.022(2) -0.0044(16) 0.0092(17) -0.0022(16)
O1 0.0333(19) 0.0256(18) 0.0184(17) 0.0023(14) 0.0070(15) -0.0077(15)
O2 0.0278(18) 0.0256(18) 0.0279(19) 0.0072(14) 0.0136(16) 0.0065(14)
O3 0.050(3) 0.035(2) 0.049(3) 0.0079(19) 0.000(2) -0.0019(19)

loop_
_atom_type_symbol
_atom_type_description
_atom_type_scat_dispersion_real
_atom_type_scat_dispersion_imag
_atom_type_scat_source
C C 0.0033 0.0016 'International Tables Vol C Tables 4.2.6.8 and 6.1.1.4'
H H 0.0000 0.0000 'International Tables Vol C Tables 4.2.6.8 and 6.1.1.4'
N N 0.0061 0.0033 'International Tables Vol C Tables 4.2.6.8 and 6.1.1.4'
O O 0.0106 0.0060 'International Tables Vol C Tables 4.2.6.8 and 6.1.1.4'
Co Co 0.3494 0.9721 'International Tables Vol C Tables 4.2.6.8 and 6.1.1.4'
Br Br -0.2901 2.4595 'International Tables Vol C Tables 4.2.6.8 and 6.1.1.4'

loop_
_geom_angle_atom_site_label_1
_geom_angle_atom_site_label_2
_geom_angle_atom_site_label_3
_geom_angle
_geom_angle_site_symmetry_1
_geom_angle_site_symmetry_3
_geom_angle_publ_flag
O1 C1 C2 118.5(4) . . ?
O1 C1 C6 123.7(4) . . ?
C2 C1 C6 117.8(4) . . ?
C3 C2 C1 122.0(4) . . ?
C3 C2 H2 119.0 . . ?
C1 C2 H2 119.0 . . ?
C2 C3 C4 119.5(4) . . ?
C2 C3 H3 120.2 . . ?
C4 C3 H3 120.2 . . ?
C5 C4 C3 120.8(4) . . ?
C5 C4 Br1 120.4(4) . . ?
C3 C4 Br1 118.8(4) . . ?
C4 C5 C6 121.0(4) . . ?
C4 C5 H5 119.5 . . ?
C6 C5 H5 119.5 . . ?
C5 C6 C1 118.8(4) . . ?
C5 C6 C7 115.9(4) . . ?
C1 C6 C7 125.1(4) . . ?
N1 C7 C6 127.8(4) . . ?
N1 C7 H7 116.1 . . ?
C6 C7 H7 116.1 . . ?
O2 C8 C9 118.8(4) . . ?
O2 C8 C13 123.5(4) . . ?
C9 C8 C13 117.7(4) . . ?
C10 C9 C8 122.2(4) . . ?
C10 C9 H9 118.9 . . ?
C8 C9 H9 118.9 . . ?
C9 C10 C11 119.5(4) . . ?
C9 C10 H10 120.2 . . ?
C11 C10 H10 120.2 . . ?
C12 C11 C10 121.0(4) . . ?
C12 C11 Br2 120.4(3) . . ?
C10 C11 Br2 118.7(3) . . ?
C11 C12 C13 120.2(4) . . ?
C11 C12 H12 119.9 . . ?
C13 C12 H12 119.9 . . ?
C12 C13 C8 119.3(4) . . ?
C12 C13 C14 115.1(4) . . ?
C8 C13 C14 125.6(4) . . ?
N2 C14 C13 128.5(4) . . ?
N2 C14 H14 115.8 . . ?
C13 C14 H14 115.8 . . ?
N1 C15 C16 109.9(4) . . ?
N1 C15 C23 112.1(4) . . ?
C16 C15 C23 110.3(4) . . ?
N1 C15 C22 107.7(4) . . ?
C16 C15 C22 109.3(4) . . ?
C23 C15 C22 107.5(4) . . ?
C15 C16 C17 110.2(4) . . ?
C15 C16 H16A 109.6 . . ?
C17 C16 H16A 109.6 . . ?
C15 C16 H16B 109.6 . . ?
C17 C16 H16B 109.6 . . ?
H16A C16 H16B 108.1 . . ?
C18 C17 C24 111.6(4) . . ?
C18 C17 C16 107.6(4) . . ?
C24 C17 C16 107.5(4) . . ?
C18 C17 H17 110.0 . . ?
C24 C17 H17 110.0 . . ?
C16 C17 H17 110.0 . . ?
C17 C18 C19 111.1(4) . . ?
C17 C18 H18A 109.4 . . ?
C19 C18 H18A 109.4 . . ?
C17 C18 H18B 109.4 . . ?
C19 C18 H18B 109.4 . . ?
H18A C18 H18B 108.0 . . ?
C20 C19 C18 110.4(4) . . ?
C20 C19 C23 107.6(4) . . ?
C18 C19 C23 108.4(4) . . ?
C20 C19 H19 110.1 . . ?
C18 C19 H19 110.1 . . ?
C23 C19 H19 110.1 . . ?
C21 C20 C19 110.5(4) . . ?
C21 C20 H20A 109.5 . . ?
C19 C20 H20A 109.5 . . ?
C21 C20 H20B 109.5 . . ?
C19 C20 H20B 109.5 . . ?
H20A C20 H20B 108.1 . . ?
C20 C21 C24 111.9(4) . . ?
C20 C21 C22 108.9(4) . . ?
C24 C21 C22 107.5(4) . . ?
C20 C21 H21 109.5 . . ?
C24 C21 H21 109.5 . . ?
C22 C21 H21 109.5 . . ?
C21 C22 C15 109.5(4) . . ?
C21 C22 H22A 109.8 . . ?
C15 C22 H22A 109.8 . . ?
C21 C22 H22B 109.8 . . ?
C15 C22 H22B 109.8 . . ?
H22A C22 H22B 108.2 . . ?
C15 C23 C19 109.9(4) . . ?
C15 C23 H23A 109.7 . . ?
C19 C23 H23A 109.7 . . ?
C15 C23 H23B 109.7 . . ?
C19 C23 H23B 109.7 . . ?
H23A C23 H23B 108.2 . . ?
C17 C24 C21 110.5(4) . . ?
C17 C24 H24A 109.6 . . ?
C21 C24 H24A 109.6 . . ?
C17 C24 H24B 109.6 . . ?
C21 C24 H24B 109.6 . . ?
H24A C24 H24B 108.1 . . ?
N2 C25 C32 110.4(3) . . ?
N2 C25 C34 110.8(4) . . ?
C32 C25 C34 109.8(4) . . ?
N2 C25 C26 108.8(3) . . ?
C32 C25 C26 108.7(4) . . ?
C34 C25 C26 108.2(4) . . ?
C27 C26 C25 110.1(4) . . ?
C27 C26 H26A 109.6 . . ?
C25 C26 H26A 109.6 . . ?
C27 C26 H26B 109.6 . . ?
C25 C26 H26B 109.6 . . ?
H26A C26 H26B 108.2 . . ?
C33 C27 C28 111.0(4) . . ?
C33 C27 C26 109.0(4) . . ?
C28 C27 C26 109.0(4) . . ?
C33 C27 H27 109.3 . . ?
C28 C27 H27 109.3 . . ?
C26 C27 H27 109.3 . . ?
C29 C28 C27 109.3(4) . . ?
C29 C28 H28A 109.8 . . ?
C27 C28 H28A 109.8 . . ?
C29 C28 H28B 109.8 . . ?
C27 C28 H28B 109.8 . . ?
H28A C28 H28B 108.3 . . ?
C28 C29 C30 110.9(5) . . ?
C28 C29 C34 108.6(4) . . ?
C30 C29 C34 109.5(4) . . ?
C28 C29 H29 109.3 . . ?
C30 C29 H29 109.3 . . ?
C34 C29 H29 109.3 . . ?
C31 C30 C29 109.5(4) . . ?
C31 C30 H30A 109.8 . . ?
C29 C30 H30A 109.8 . . ?
C31 C30 H30B 109.8 . . ?
C29 C30 H30B 109.8 . . ?
H30A C30 H30B 108.2 . . ?
C30 C31 C33 109.8(4) . . ?
C30 C31 C32 108.8(4) . . ?
C33 C31 C32 108.4(4) . . ?
C30 C31 H31 109.9 . . ?
C33 C31 H31 109.9 . . ?
C32 C31 H31 109.9 . . ?
C25 C32 C31 110.3(4) . . ?
C25 C32 H32A 109.6 . . ?
C31 C32 H32A 109.6 . . ?
C25 C32 H32B 109.6 . . ?
C31 C32 H32B 109.6 . . ?
H32A C32 H32B 108.1 . . ?
C27 C33 C31 109.7(4) . . ?
C27 C33 H33A 109.7 . . ?
C31 C33 H33A 109.7 . . ?
C27 C33 H33B 109.7 . . ?
C31 C33 H33B 109.7 . . ?
H33A C33 H33B 108.2 . . ?
C25 C34 C29 109.8(4) . . ?
C25 C34 H34A 109.7 . . ?
C29 C34 H34A 109.7 . . ?
C25 C34 H34B 109.7 . . ?
C29 C34 H34B 109.7 . . ?
H34A C34 H34B 108.2 . . ?
C36 C35 O3 121.8(9) . . ?
C36 C35 H35A 106.9 . . ?
O3 C35 H35A 106.9 . . ?
C36 C35 H35B 106.9 . . ?
O3 C35 H35B 106.9 . . ?
H35A C35 H35B 106.7 . . ?
C35 C36 H36A 109.5 . . ?
C35 C36 H36B 109.5 . . ?
H36A C36 H36B 109.5 . . ?
C35 C36 H36C 109.5 . . ?
H36A C36 H36C 109.5 . . ?
H36B C36 H36C 109.5 . . ?
O1 Co1 O2 111.89(14) . . ?
O1 Co1 N1 97.17(14) . . ?
O2 Co1 N1 111.97(14) . . ?
O1 Co1 N2 117.39(14) . . ?
O2 Co1 N2 97.35(14) . . ?
N1 Co1 N2 121.76(15) . . ?
C7 N1 C15 118.0(4) . . ?
C7 N1 Co1 120.3(3) . . ?
C15 N1 Co1 121.7(3) . . ?
C14 N2 C25 117.7(4) . . ?
C14 N2 Co1 119.2(3) . . ?
C25 N2 Co1 123.1(3) . . ?
C1 O1 Co1 125.7(3) . . ?
C8 O2 Co1 124.8(3) . . ?
C35 O3 H3A 109.5 . . ?

loop_
_geom_bond_atom_site_label_1
_geom_bond_atom_site_label_2
_geom_bond_distance
_geom_bond_site_symmetry_2
_geom_bond_publ_flag
Br1 C4 1.904(4) . ?
Br2 C11 1.907(4) . ?
C1 O1 1.315(5) . ?
C1 C2 1.407(6) . ?
C1 C6 1.431(6) . ?
C2 C3 1.367(6) . ?
C2 H2 0.9500 . ?
C3 C4 1.393(7) . ?
C3 H3 0.9500 . ?
C4 C5 1.363(6) . ?
C5 C6 1.405(6) . ?
C5 H5 0.9500 . ?
C6 C7 1.438(6) . ?
C7 N1 1.302(5) . ?
C7 H7 0.9500 . ?
C8 O2 1.312(5) . ?
C8 C9 1.402(6) . ?
C8 C13 1.421(6) . ?
C9 C10 1.368(6) . ?
C9 H9 0.9500 . ?
C10 C11 1.387(6) . ?
C10 H10 0.9500 . ?
C11 C12 1.371(6) . ?
C12 C13 1.414(6) . ?
C12 H12 0.9500 . ?
C13 C14 1.442(6) . ?
C14 N2 1.291(5) . ?
C14 H14 0.9500 . ?
C15 N1 1.510(5) . ?
C15 C16 1.525(6) . ?
C15 C23 1.529(6) . ?
C15 C22 1.546(6) . ?
C16 C17 1.550(6) . ?
C16 H16A 0.9900 . ?
C16 H16B 0.9900 . ?
C17 C18 1.511(6) . ?
C17 C24 1.517(7) . ?
C17 H17 1.0000 . ?
C18 C19 1.528(7) . ?
C18 H18A 0.9900 . ?
C18 H18B 0.9900 . ?
C19 C20 1.521(7) . ?
C19 C23 1.553(7) . ?
C19 H19 1.0000 . ?
C20 C21 1.502(7) . ?
C20 H20A 0.9900 . ?
C20 H20B 0.9900 . ?
C21 C24 1.523(7) . ?
C21 C22 1.540(7) . ?
C21 H21 1.0000 . ?
C22 H22A 0.9900 . ?
C22 H22B 0.9900 . ?
C23 H23A 0.9900 . ?
C23 H23B 0.9900 . ?
C24 H24A 0.9900 . ?
C24 H24B 0.9900 . ?
C25 N2 1.502(5) . ?
C25 C32 1.523(6) . ?
C25 C34 1.526(6) . ?
C25 C26 1.535(6) . ?
C26 C27 1.531(6) . ?
C26 H26A 0.9900 . ?
C26 H26B 0.9900 . ?
C27 C33 1.510(7) . ?
C27 C28 1.518(7) . ?
C27 H27 1.0000 . ?
C28 C29 1.517(7) . ?
C28 H28A 0.9900 . ?
C28 H28B 0.9900 . ?
C29 C30 1.526(8) . ?
C29 C34 1.538(7) . ?
C29 H29 1.0000 . ?
C30 C31 1.525(8) . ?
C30 H30A 0.9900 . ?
C30 H30B 0.9900 . ?
C31 C33 1.541(7) . ?
C31 C32 1.543(7) . ?
C31 H31 1.0000 . ?
C32 H32A 0.9900 . ?
C32 H32B 0.9900 . ?
C33 H33A 0.9900 . ?
C33 H33B 0.9900 . ?
C34 H34A 0.9900 . ?
C34 H34B 0.9900 . ?
C35 C36 1.271(11) . ?
C35 O3 1.396(9) . ?
C35 H35A 0.9900 . ?
C35 H35B 0.9900 . ?
C36 H36A 0.9800 . ?
C36 H36B 0.9800 . ?
C36 H36C 0.9800 . ?
Co1 O1 1.909(3) . ?
Co1 O2 1.924(3) . ?
Co1 N1 1.993(4) . ?
Co1 N2 2.007(4) . ?
O3 H3A 0.8400 . ?
